data_7005473
loop_
_publ_author_name
'Dillinger, Sandra A. T.'
'Schmalle, Helmut W.'
'Fox, Thomas'
'Berke, Heinz'

_publ_section_title
;
 Developing iron nitrosyl complexes as NO donor prodrugs.
;
_journal_issue 32
_journal_name_full 'Dalton transactions (Cambridge, England : 2003)'
_journal_page_first 3562
_journal_page_last 3571
_journal_paper_doi 10.1039/b702461d
_journal_year 2007
_chemical_formula_moiety 'C4 H16 Fe2 N6 O4 S2, H2 O, 2(I)'
_chemical_formula_sum 'C4 H18 Fe2 I2 N6 O5 S2'
_chemical_formula_weight 659.88
_chemical_name_systematic
;
Bis-[dinitrosyl-cysteamine-iron(II)] iodide water
;
_space_group_IT_number 2
_symmetry_cell_setting triclinic
_symmetry_space_group_name_Hall '-P 1'
_symmetry_space_group_name_H-M 'P -1'
_atom_sites_solution_hydrogens geom
_atom_sites_solution_primary direct
_atom_sites_solution_secondary difmap
_audit_creation_method SHELXL-97
_cell_angle_alpha 90.403(8)
_cell_angle_beta 93.515(8)
_cell_angle_gamma 116.319(8)
_cell_formula_units_Z 2
_cell_length_a 6.3097(5)
_cell_length_b 6.8752(5)
_cell_length_c 24.5366(17)
_cell_measurement_reflns_used 8000
_cell_measurement_temperature 153(2)
_cell_measurement_theta_max 28.0
_cell_measurement_theta_min 2.50
_cell_volume 951.58(14)
_computing_cell_refinement 'Stoe IPDS software'
_computing_data_collection 'Stoe IPDS software'
_computing_data_reduction 'XRED (Stoe & Cie, 1999)'
_computing_molecular_graphics 'PLATON, PLUTON (Spek, 1990, 2005)'
_computing_publication_material 'SHELXL-97 (Sheldrick, 1997)'
_computing_structure_refinement 'SHELXL-97 (Sheldrick, 1997)'
_computing_structure_solution 'SHELXS-97 (Sheldrick, 1990)'
_diffrn_ambient_temperature 153(2)
_diffrn_measured_fraction_theta_full 0.912
_diffrn_measured_fraction_theta_max 0.912
_diffrn_measurement_device_type 'Stoe IPDS diffractometer'
_diffrn_measurement_method '\f rotation scan'
_diffrn_radiation_monochromator graphite
_diffrn_radiation_source 'fine-focus sealed tube'
_diffrn_radiation_type MoK\a
_diffrn_radiation_wavelength 0.71073
_diffrn_reflns_av_R_equivalents 0.0475
_diffrn_reflns_av_sigmaI/netI 0.0153
_diffrn_reflns_limit_h_max 8
_diffrn_reflns_limit_h_min -8
_diffrn_reflns_limit_k_max 9
_diffrn_reflns_limit_k_min -9
_diffrn_reflns_limit_l_max 32
_diffrn_reflns_limit_l_min -32
_diffrn_reflns_number 10041
_diffrn_reflns_theta_full 28.02
_diffrn_reflns_theta_max 28.02
_diffrn_reflns_theta_min 2.50
_diffrn_standards_decay_% 0
_diffrn_standards_interval_count ' image'
_diffrn_standards_interval_time 3.50
_diffrn_standards_number '50 to 200'
_exptl_absorpt_coefficient_mu 5.011
_exptl_absorpt_correction_T_max 0.6612
_exptl_absorpt_correction_T_min 0.2970
_exptl_absorpt_correction_type numerical
_exptl_absorpt_process_details 'Coppens et al. 1965'
_exptl_crystal_colour red
_exptl_crystal_density_diffrn 2.303
_exptl_crystal_density_method 'not measured'
_exptl_crystal_description plate
_exptl_crystal_F_000 628
_exptl_crystal_size_max 0.32
_exptl_crystal_size_mid 0.20
_exptl_crystal_size_min 0.09
_refine_diff_density_max 1.500
_refine_diff_density_min -1.582
_refine_diff_density_rms 0.167
_refine_ls_extinction_method none
_refine_ls_goodness_of_fit_ref 1.009
_refine_ls_hydrogen_treatment constr
_refine_ls_matrix_type full
_refine_ls_number_parameters 194
_refine_ls_number_reflns 4195
_refine_ls_number_restraints 0
_refine_ls_restrained_S_all 1.009
_refine_ls_R_factor_all 0.0351
_refine_ls_R_factor_gt 0.0283
_refine_ls_shift/su_max 0.001
_refine_ls_shift/su_mean 0.000
_refine_ls_structure_factor_coef Fsqd
_refine_ls_weighting_details 'w=1/[\s^2^(Fo^2^)+(0.0600P)^2^] where P=(Fo^2^+2Fc^2^)/3'
_refine_ls_weighting_scheme calc
_refine_ls_wR_factor_gt 0.0767
_refine_ls_wR_factor_ref 0.0815
_reflns_number_gt 3491
_reflns_number_total 4195
_reflns_threshold_expression >2sigma(I)
_cod_data_source_file b702461d.txt
_cod_data_source_block 7
_cod_database_code 7005473

loop_
_symmetry_equiv_pos_as_xyz
'x, y, z'
'-x, -y, -z'

loop_
_atom_site_label
_atom_site_type_symbol
_atom_site_fract_x
_atom_site_fract_y
_atom_site_fract_z
_atom_site_U_iso_or_equiv
_atom_site_adp_type
_atom_site_occupancy
_atom_site_calc_flag
_atom_site_refinement_flags
_atom_site_disorder_assembly
_atom_site_disorder_group
Fe1 Fe -0.32750(8) 1.15415(8) 0.033333(18) 0.01325(11) Uani 1 d . . .
I1 I 0.05737(4) 1.17775(4) 0.182667(8) 0.02047(8) Uani 1 d . . .
S1 S -0.52575(14) 0.79746(14) 0.04908(3) 0.01551(16) Uani 1 d . . .
H1 H -0.4216 0.6878 0.0523 0.019 Uiso 1 calc R . .
N1 N -0.0459(5) 1.2041(5) 0.02644(11) 0.0177(6) Uani 1 d . . .
O1 O 0.1570(4) 1.2579(5) 0.02703(13) 0.0331(7) Uani 1 d . . .
N2 N -0.3737(5) 1.3025(5) 0.08146(11) 0.0179(6) Uani 1 d . . .
O2 O -0.3582(5) 1.4224(5) 0.11712(11) 0.0309(6) Uani 1 d . . .
C1 C -0.7538(6) 0.7590(6) 0.09593(13) 0.0185(7) Uani 1 d . . .
H1A H -0.8151 0.8673 0.0893 0.022 Uiso 1 calc R . .
H1B H -0.8874 0.6124 0.0895 0.022 Uiso 1 calc R . .
C2 C -0.6504(6) 0.7847(6) 0.15467(13) 0.0187(7) Uani 1 d . . .
H2A H -0.5686 0.6915 0.1599 0.022 Uiso 1 calc R . .
H2B H -0.5328 0.9374 0.1627 0.022 Uiso 1 calc R . .
N3 N -0.8436(5) 0.7221(5) 0.19245(11) 0.0194(6) Uani 1 d . . .
H3A H -0.9152 0.8110 0.1883 0.029 Uiso 1 calc R . .
H3B H -0.7819 0.7347 0.2275 0.029 Uiso 1 calc R . .
H3C H -0.9521 0.5822 0.1846 0.029 Uiso 1 calc R . .
Fe2 Fe 0.82367(8) 0.83373(8) 0.470231(17) 0.01197(11) Uani 1 d . . .
I2 I 0.44653(4) 0.79306(4) 0.322853(9) 0.01939(8) Uani 1 d . . .
S2 S 0.98916(13) 0.81707(14) 0.55334(3) 0.01387(16) Uani 1 d . . .
H2 H 1.0983 0.7122 0.5583 0.017 Uiso 1 calc R . .
N4 N 0.5428(5) 0.7834(5) 0.47810(11) 0.0166(6) Uani 1 d . . .
O3 O 0.3394(4) 0.7274(5) 0.47781(13) 0.0329(7) Uani 1 d . . .
N5 N 0.8656(5) 0.6752(5) 0.42415(11) 0.0167(6) Uani 1 d . . .
O4 O 0.8507(5) 0.5525(5) 0.38961(11) 0.0287(6) Uani 1 d . . .
C3 C 0.7702(6) 0.7889(6) 0.60211(13) 0.0197(7) Uani 1 d . . .
H3D H 0.6891 0.8780 0.5905 0.024 Uiso 1 calc R . .
H3E H 0.6493 0.6355 0.6013 0.024 Uiso 1 calc R . .
C4 C 0.8772(6) 0.8576(6) 0.66014(13) 0.0176(7) Uani 1 d . . .
H4A H 0.9833 1.0155 0.6620 0.021 Uiso 1 calc R . .
H4B H 0.7487 0.8302 0.6846 0.021 Uiso 1 calc R . .
N6 N 1.0149(5) 0.7385(5) 0.67976(11) 0.0162(5) Uani 1 d . . .
H6A H 0.9292 0.5943 0.6711 0.024 Uiso 1 calc R . .
H6B H 1.0447 0.7584 0.7167 0.024 Uiso 1 calc R . .
H6C H 1.1544 0.7905 0.6635 0.024 Uiso 1 calc R . .
O5 O -0.2895(5) 0.4690(5) 0.25330(13) 0.0392(8) Uani 1 d . . .
H51 H -0.4318 0.3833 0.2310 0.08(2) Uiso 1 d . . .
H52 H -0.2726 0.5812 0.2775 0.07(2) Uiso 1 d . . .

loop_
_atom_site_aniso_label
_atom_site_aniso_U_11
_atom_site_aniso_U_22
_atom_site_aniso_U_33
_atom_site_aniso_U_23
_atom_site_aniso_U_13
_atom_site_aniso_U_12
Fe1 0.0115(2) 0.0153(3) 0.0124(2) -0.00015(18) 0.00224(16) 0.00527(19)
I1 0.03065(14) 0.01854(15) 0.01647(12) 0.00062(9) 0.00371(9) 0.01451(11)
S1 0.0161(3) 0.0173(4) 0.0144(3) 0.0032(3) 0.0044(3) 0.0081(3)
N1 0.0165(13) 0.0188(16) 0.0169(13) -0.0007(12) 0.0033(10) 0.0068(12)
O1 0.0141(12) 0.0349(18) 0.0489(17) -0.0060(14) 0.0050(12) 0.0094(12)
N2 0.0170(13) 0.0212(16) 0.0160(12) -0.0010(12) 0.0030(10) 0.0089(12)
O2 0.0350(15) 0.0349(18) 0.0258(13) -0.0097(13) 0.0031(11) 0.0183(14)
C1 0.0178(15) 0.0225(19) 0.0142(14) 0.0037(13) 0.0054(12) 0.0074(14)
C2 0.0208(15) 0.0194(19) 0.0156(14) 0.0060(13) 0.0061(12) 0.0080(15)
N3 0.0262(14) 0.0200(16) 0.0153(12) 0.0058(12) 0.0068(11) 0.0125(13)
Fe2 0.0120(2) 0.0134(3) 0.0109(2) 0.00046(18) 0.00201(16) 0.00579(19)
I2 0.01723(12) 0.01638(14) 0.02043(12) 0.00149(9) -0.00029(8) 0.00393(10)
S2 0.0160(3) 0.0154(4) 0.0120(3) 0.0030(3) 0.0033(3) 0.0083(3)
N4 0.0162(13) 0.0140(15) 0.0182(13) 0.0019(11) 0.0034(10) 0.0051(12)
O3 0.0148(12) 0.0388(19) 0.0454(17) -0.0026(14) 0.0058(11) 0.0120(12)
N5 0.0186(13) 0.0177(16) 0.0166(12) 0.0025(11) 0.0029(10) 0.0104(12)
O4 0.0371(15) 0.0277(16) 0.0265(13) -0.0075(12) 0.0023(11) 0.0193(13)
C3 0.0187(15) 0.028(2) 0.0147(14) 0.0043(14) 0.0051(12) 0.0113(15)
C4 0.0213(15) 0.0220(19) 0.0144(14) 0.0046(13) 0.0066(12) 0.0133(15)
N6 0.0175(13) 0.0145(15) 0.0154(12) 0.0029(11) 0.0036(10) 0.0056(12)
O5 0.0340(16) 0.041(2) 0.0447(18) -0.0092(16) 0.0017(14) 0.0192(15)

loop_
_atom_type_symbol
_atom_type_description
_atom_type_scat_dispersion_real
_atom_type_scat_dispersion_imag
_atom_type_scat_source
C C 0.0033 0.0016 'International Tables Vol C Tables 4.2.6.8 and 6.1.1.4'
H H 0.0000 0.0000 'International Tables Vol C Tables 4.2.6.8 and 6.1.1.4'
Fe Fe 0.3463 0.8444 'International Tables Vol C Tables 4.2.6.8 and 6.1.1.4'
I I -0.4742 1.8119 'International Tables Vol C Tables 4.2.6.8 and 6.1.1.4'
N N 0.0061 0.0033 'International Tables Vol C Tables 4.2.6.8 and 6.1.1.4'
O O 0.0106 0.0060 'International Tables Vol C Tables 4.2.6.8 and 6.1.1.4'
S S 0.1246 0.1234 'International Tables Vol C Tables 4.2.6.8 and 6.1.1.4'

loop_
_geom_angle_atom_site_label_1
_geom_angle_atom_site_label_2
_geom_angle_atom_site_label_3
_geom_angle
_geom_angle_site_symmetry_1
_geom_angle_site_symmetry_3
_geom_angle_publ_flag
N1 Fe1 N2 116.70(14) . . ?
N1 Fe1 S1 106.42(11) . . ?
N2 Fe1 S1 110.40(11) . . ?
N1 Fe1 S1 106.82(10) . 2_475 ?
N2 Fe1 S1 109.65(10) . 2_475 ?
S1 Fe1 S1 106.30(3) . 2_475 ?
N1 Fe1 Fe1 118.48(10) . 2_475 ?
N2 Fe1 Fe1 124.82(10) . 2_475 ?
S1 Fe1 Fe1 53.27(3) . 2_475 ?
S1 Fe1 Fe1 53.04(3) 2_475 2_475 ?
C1 S1 Fe1 108.77(13) . . ?
C1 S1 Fe1 105.40(11) . 2_475 ?
Fe1 S1 Fe1 73.70(3) . 2_475 ?
C1 S1 H1 119.9 . . ?
Fe1 S1 H1 119.9 . . ?
Fe1 S1 H1 119.9 2_475 . ?
O1 N1 Fe1 171.4(3) . . ?
O2 N2 Fe1 166.6(3) . . ?
C2 C1 S1 109.9(2) . . ?
C2 C1 H1A 109.7 . . ?
S1 C1 H1A 109.7 . . ?
C2 C1 H1B 109.7 . . ?
S1 C1 H1B 109.7 . . ?
H1A C1 H1B 108.2 . . ?
N3 C2 C1 109.6(3) . . ?
N3 C2 H2A 109.7 . . ?
C1 C2 H2A 109.7 . . ?
N3 C2 H2B 109.7 . . ?
C1 C2 H2B 109.7 . . ?
H2A C2 H2B 108.2 . . ?
C2 N3 H3A 109.5 . . ?
C2 N3 H3B 109.5 . . ?
H3A N3 H3B 109.5 . . ?
C2 N3 H3C 109.5 . . ?
H3A N3 H3C 109.5 . . ?
H3B N3 H3C 109.5 . . ?
N4 Fe2 N5 116.53(14) . . ?
N4 Fe2 S2 106.16(11) . 2_776 ?
N5 Fe2 S2 109.40(11) . 2_776 ?
N4 Fe2 S2 107.44(10) . . ?
N5 Fe2 S2 110.59(10) . . ?
S2 Fe2 S2 106.16(3) 2_776 . ?
N4 Fe2 Fe2 118.75(10) . 2_776 ?
N5 Fe2 Fe2 124.69(10) . 2_776 ?
S2 Fe2 Fe2 53.18(3) 2_776 2_776 ?
S2 Fe2 Fe2 52.98(3) . 2_776 ?
C3 S2 Fe2 109.44(13) . 2_776 ?
C3 S2 Fe2 105.99(11) . . ?
Fe2 S2 Fe2 73.84(3) 2_776 . ?
C3 S2 H2 119.5 . . ?
Fe2 S2 H2 119.5 2_776 . ?
Fe2 S2 H2 119.5 . . ?
O3 N4 Fe2 170.7(3) . . ?
O4 N5 Fe2 167.4(3) . . ?
C4 C3 S2 113.3(2) . . ?
C4 C3 H3D 108.9 . . ?
S2 C3 H3D 108.9 . . ?
C4 C3 H3E 108.9 . . ?
S2 C3 H3E 108.9 . . ?
H3D C3 H3E 107.7 . . ?
N6 C4 C3 112.2(3) . . ?
N6 C4 H4A 109.2 . . ?
C3 C4 H4A 109.2 . . ?
N6 C4 H4B 109.2 . . ?
C3 C4 H4B 109.2 . . ?
H4A C4 H4B 107.9 . . ?
C4 N6 H6A 109.5 . . ?
C4 N6 H6B 109.5 . . ?
H6A N6 H6B 109.5 . . ?
C4 N6 H6C 109.5 . . ?
H6A N6 H6C 109.5 . . ?
H6B N6 H6C 109.5 . . ?
H51 O5 H52 123.9 . . ?

loop_
_geom_bond_atom_site_label_1
_geom_bond_atom_site_label_2
_geom_bond_distance
_geom_bond_site_symmetry_2
_geom_bond_publ_flag
Fe1 N1 1.673(3) . ?
Fe1 N2 1.676(3) . ?
Fe1 S1 2.2540(10) . ?
Fe1 S1 2.2606(9) 2_475 ?
Fe1 Fe1 2.7075(10) 2_475 ?
S1 C1 1.825(3) . ?
S1 Fe1 2.2607(9) 2_475 ?
S1 H1 1.2000 . ?
N1 O1 1.163(4) . ?
N2 O2 1.167(4) . ?
C1 C2 1.521(4) . ?
C1 H1A 0.9900 . ?
C1 H1B 0.9900 . ?
C2 N3 1.487(4) . ?
C2 H2A 0.9900 . ?
C2 H2B 0.9900 . ?
N3 H3A 0.9100 . ?
N3 H3B 0.9100 . ?
N3 H3C 0.9100 . ?
Fe2 N4 1.673(3) . ?
Fe2 N5 1.677(3) . ?
Fe2 S2 2.2544(10) 2_776 ?
Fe2 S2 2.2606(8) . ?
Fe2 Fe2 2.7122(10) 2_776 ?
S2 C3 1.829(3) . ?
S2 Fe2 2.2544(10) 2_776 ?
S2 H2 1.2000 . ?
N4 O3 1.165(4) . ?
N5 O4 1.161(4) . ?
C3 C4 1.515(4) . ?
C3 H3D 0.9900 . ?
C3 H3E 0.9900 . ?
C4 N6 1.498(4) . ?
C4 H4A 0.9900 . ?
C4 H4B 0.9900 . ?
N6 H6A 0.9100 . ?
N6 H6B 0.9100 . ?
N6 H6C 0.9100 . ?
O5 H51 0.958 . ?
O5 H52 0.934 . ?

loop_
_geom_torsion_atom_site_label_1
_geom_torsion_atom_site_label_2
_geom_torsion_atom_site_label_3
_geom_torsion_atom_site_label_4
_geom_torsion
_geom_torsion_site_symmetry_1
_geom_torsion_site_symmetry_2
_geom_torsion_site_symmetry_3
_geom_torsion_site_symmetry_4
_geom_torsion_publ_flag
N1 Fe1 S1 C1 145.28(15) . . . . ?
N2 Fe1 S1 C1 17.73(15) . . . . ?
S1 Fe1 S1 C1 -101.12(11) 2_475 . . . ?
Fe1 Fe1 S1 C1 -101.12(11) 2_475 . . . ?
N1 Fe1 S1 Fe1 -113.60(10) . . . 2_475 ?
N2 Fe1 S1 Fe1 118.85(10) . . . 2_475 ?
S1 Fe1 S1 Fe1 0.0 2_475 . . 2_475 ?
N1 Fe1 N2 O2 -3.2(13) . . . . ?
S1 Fe1 N2 O2 118.5(13) . . . . ?
S1 Fe1 N2 O2 -124.8(13) 2_475 . . . ?
Fe1 Fe1 N2 O2 177.2(12) 2_475 . . . ?
Fe1 S1 C1 C2 -87.4(2) . . . . ?
Fe1 S1 C1 C2 -165.0(2) 2_475 . . . ?
S1 C1 C2 N3 -171.8(2) . . . . ?
N4 Fe2 S2 C3 -7.14(18) . . . . ?
N5 Fe2 S2 C3 -135.33(18) . . . . ?
S2 Fe2 S2 C3 106.11(14) 2_776 . . . ?
Fe2 Fe2 S2 C3 106.11(14) 2_776 . . . ?
N4 Fe2 S2 Fe2 -113.24(11) . . . 2_776 ?
N5 Fe2 S2 Fe2 118.57(12) . . . 2_776 ?
S2 Fe2 S2 Fe2 0.0 2_776 . . 2_776 ?
N4 Fe2 N5 O4 10.0(14) . . . . ?
S2 Fe2 N5 O4 -110.4(13) 2_776 . . . ?
S2 Fe2 N5 O4 133.1(13) . . . . ?
Fe2 Fe2 N5 O4 -168.4(13) 2_776 . . . ?
Fe2 S2 C3 C4 -80.5(3) 2_776 . . . ?
Fe2 S2 C3 C4 -158.6(2) . . . . ?
S2 C3 C4 N6 -55.5(4) . . . . ?
